data_4323471
loop_
_publ_author_name
'Douglas D. Wick'
'William D. Jones'

_publ_contact_author
;
William D. Jones
Department of Chemistry
University of Rochester
Rochester, NY  14627
;
_publ_contact_author_email ' jones@chem.rochester.edu '
_publ_contact_author_fax ' 716-473-6889 '
_publ_contact_author_phone ' 716-275-5493'
_publ_section_title
;
 Synthesis and Characterization of
 (Tris(3,5-dimethylpyrazolyl)borato)rhodium Alkyl and Vinyl Chloride
 Complexes
;
_journal_name_full 'Inorganic Chemistry'
_journal_page_first 2723
_journal_page_last 2729
_journal_paper_doi 10.1021/ic961337y
_journal_volume 36
_journal_year 1997
_chemical_formula_sum 'C28 H46 B Cl N7 O Rh'
_chemical_formula_weight 645.89
_space_group_IT_number 14
_symmetry_cell_setting monoclinic
_symmetry_Int_Tables_number 14
_symmetry_space_group_name_Hall '-P 2ybc'
_symmetry_space_group_name_H-M 'P 1 21/c 1'
_audit_creation_date 'Wed Aug 28 16:55:33 1996'
_audit_creation_method 'from TEXRAY.INF file'
_cell_angle_alpha 90
_cell_angle_beta 103.70(4)
_cell_angle_gamma 90
_cell_formula_units_Z 4
_cell_length_a 9.573(2)
_cell_length_b 18.933(3)
_cell_length_c 17.87(1)
_cell_measurement_reflns_used 25
_cell_measurement_temperature 233.2
_cell_measurement_theta_max 50.0
_cell_measurement_theta_min 4.0
_cell_volume 3147(2)
_computing_cell_refinement 'MSC/AFC Diffractometer Control'
_computing_data_collection 'MSC/AFC Diffractometer Control'
_computing_data_reduction teXsan
_computing_publication_material teXsan
_computing_structure_refinement teXsan
_computing_structure_solution 'DIRDIF92 (PATTY)'
_diffrn_ambient_temperature 233.2
_diffrn_measurement_device Enraf-Nonius
_diffrn_measurement_method 'omega scans with profile analysis'
_diffrn_orient_matrix_UB_11 0.07696
_diffrn_orient_matrix_UB_12 -0.03655
_diffrn_orient_matrix_UB_13 0.01500
_diffrn_orient_matrix_UB_21 -0.07408
_diffrn_orient_matrix_UB_22 -0.03578
_diffrn_orient_matrix_UB_23 0.00491
_diffrn_orient_matrix_UB_31 -0.01220
_diffrn_orient_matrix_UB_32 -0.01317
_diffrn_orient_matrix_UB_33 -0.05538
_diffrn_radiation_monochromator graphite
_diffrn_radiation_source 'X-ray tube'
_diffrn_radiation_type MoKalpha
_diffrn_radiation_wavelength 0.7107
_diffrn_reflns_av_R_equivalents 4.09
_diffrn_reflns_limit_h_max 11
_diffrn_reflns_limit_h_min 0
_diffrn_reflns_limit_k_max 22
_diffrn_reflns_limit_k_min 0
_diffrn_reflns_limit_l_max 20
_diffrn_reflns_limit_l_min -21
_diffrn_reflns_number 6094
_diffrn_reflns_theta_max 24.97
_diffrn_standards_decay_% -2.67
_diffrn_standards_interval_count 3600
_diffrn_standards_number 3
_exptl_absorpt_coefficient_mu 0.659
_exptl_absorpt_correction_T_max 1.000
_exptl_absorpt_correction_T_min 0.639
_exptl_absorpt_correction_type refdelf
_exptl_absorpt_process_details Walker&Stuart_DIFABS
_exptl_crystal_colour yellow
_exptl_crystal_density_diffrn 1.363
_exptl_crystal_description prism
_exptl_crystal_F_000 1352.00
_exptl_crystal_size_max 0.300
_exptl_crystal_size_mid 0.230
_exptl_crystal_size_min 0.150
_refine_diff_density_max 0.41
_refine_diff_density_min -0.56
_refine_ls_extinction_method none
_refine_ls_goodness_of_fit_obs 1.271
_refine_ls_hydrogen_treatment noref
_refine_ls_matrix_type full
_refine_ls_number_parameters 352
_refine_ls_number_reflns 2362
_refine_ls_number_restraints 0
_refine_ls_R_factor_obs 0.0520
_refine_ls_shift/esd_max 0.0080
_refine_ls_structure_factor_coef F
_refine_ls_weighting_scheme sigma
_refine_ls_wR_factor_obs 0.0441
_reflns_number_observed 2362
_reflns_number_total 5969
_reflns_observed_criterion 3.00
_cod_data_source_file ic961337y_2.cif
_cod_data_source_block RhTp'(Cl)(c-Pr)(CNneo)*THF
_cod_original_cell_volume 3147(3)
_cod_original_sg_symbol_H-M 'P 21/c '
_cod_original_formula_sum 'C28 H46 B Cl N7 O Rh '
_cod_database_code 4323471

loop_
_symmetry_equiv_pos_as_xyz
'   +x,   +y,   +z'
'   -x,1/2+y,1/2-z'
'   -x,   -y,   -z'
'   +x,1/2-y,1/2+z'

loop_
_atom_site_aniso_label
_atom_site_aniso_U_11
_atom_site_aniso_U_22
_atom_site_aniso_U_33
_atom_site_aniso_U_12
_atom_site_aniso_U_13
_atom_site_aniso_U_23
Rh 0.0340(4) 0.0344(4) 0.0334(5) 0.0034(5) 0.0079(3) -0.0023(6)
Cl 0.042(2) 0.038(2) 0.063(2) 0.006(1) 0.005(2) 0.007(2)
O 0.082(8) 0.102(8) 0.13(1) 0.006(7) 0.008(7) -0.058(7)
N(1) 0.041(5) 0.032(5) 0.026(6) -0.004(4) 0.019(5) -0.003(4)
N(2) 0.037(5) 0.034(5) 0.028(6) 0.002(4) 0.013(4) -0.004(4)
N(3) 0.041(5) 0.033(5) 0.026(6) 0.005(4) 0.008(5) 0.003(5)
N(4) 0.038(5) 0.045(5) 0.020(6) 0.003(4) 0.008(5) 0.004(5)
N(5) 0.029(5) 0.031(5) 0.035(6) -0.003(4) 0.014(4) -0.006(4)
N(6) 0.029(5) 0.029(5) 0.022(6) -0.003(4) 0.004(4) 0.002(4)
N(7) 0.045(6) 0.054(6) 0.057(8) 0.005(5) 0.010(6) -0.012(5)
C(1) 0.035(6) 0.043(7) 0.050(8) 0.001(6) 0.003(6) 0.008(7)
C(2) 0.032(6) 0.067(8) 0.042(9) 0.010(6) 0.017(6) 0.014(7)
C(3) 0.035(7) 0.039(7) 0.036(8) -0.002(5) 0.009(6) 0.003(6)
C(4) 0.070(8) 0.056(8) 0.064(10) 0.001(7) 0.032(7) 0.017(7)
C(5) 0.068(8) 0.070(9) 0.044(9) -0.008(7) 0.026(7) -0.007(7)
C(6) 0.044(7) 0.061(8) 0.036(9) 0.008(6) 0.014(7) -0.002(7)
C(7) 0.038(7) 0.060(8) 0.035(8) 0.013(6) 0.001(6) 0.017(7)
C(8) 0.034(6) 0.053(8) 0.044(9) 0.003(6) 0.007(6) 0.015(7)
C(9) 0.079(9) 0.088(10) 0.028(8) 0.019(8) 0.006(7) 0.002(7)
C(10) 0.071(8) 0.046(7) 0.065(9) -0.003(6) 0.009(7) 0.011(7)
C(11) 0.035(7) 0.035(6) 0.030(8) -0.003(5) 0.010(6) 0.001(5)
C(12) 0.033(6) 0.054(7) 0.038(8) -0.007(6) 0.005(6) -0.010(6)
C(13) 0.054(7) 0.034(6) 0.030(7) -0.008(6) 0.017(6) 0.004(5)
C(14) 0.038(6) 0.052(7) 0.051(8) 0.001(6) 0.016(5) 0.005(7)
C(15) 0.060(8) 0.040(7) 0.08(1) -0.010(6) 0.015(8) -0.016(7)
C(16) 0.041(7) 0.050(8) 0.041(9) 0.006(5) 0.010(6) -0.017(6)
C(17) 0.049(7) 0.053(8) 0.065(10) -0.004(6) 0.021(7) -0.005(6)
C(18) 0.040(6) 0.048(7) 0.044(8) -0.007(5) 0.008(6) -0.005(6)
C(19) 0.086(9) 0.08(1) 0.047(9) 0.023(8) -0.003(7) 0.003(7)
C(20) 0.060(7) 0.067(7) 0.048(8) -0.001(8) 0.006(6) -0.010(8)
C(21) 0.058(8) 0.072(8) 0.08(1) 0.008(7) 0.023(8) -0.018(8)
C(22) 0.035(6) 0.037(6) 0.051(8) -0.005(5) 0.009(6) -0.010(6)
C(23) 0.050(7) 0.055(9) 0.10(1) -0.004(6) 0.002(8) -0.010(8)
C(24) 0.046(7) 0.060(9) 0.09(1) 0.009(7) 0.000(8) -0.022(8)
C(25) 0.08(1) 0.09(1) 0.14(2) 0.01(1) -0.01(1) 0.01(1)
C(26) 0.15(2) 0.07(1) 0.19(2) 0.03(1) 0.10(2) -0.01(1)
C(27) 0.17(2) 0.08(1) 0.05(1) -0.03(1) 0.03(1) -0.001(8)
C(28) 0.067(10) 0.08(1) 0.12(2) -0.007(9) 0.04(1) 0.01(1)
B 0.038(7) 0.039(7) 0.044(10) -0.009(6) 0.025(7) 0.003(7)

loop_
_atom_site_label
_atom_site_fract_x
_atom_site_fract_y
_atom_site_fract_z
_atom_site_U_iso_or_equiv
_atom_site_thermal_displace_type
_atom_site_calc_flag
_atom_site_calc_attached_atom
Rh 0.17700(8) 0.17682(4) 0.28566(5) 0.0339(2) Uij ? ?
Cl 0.0753(3) 0.2798(1) 0.2223(2) 0.0491(9) Uij ? ?
O 0.759(1) 0.0629(5) 0.3893(6) 0.108(4) Uij ? ?
N(1) 0.2779(8) 0.1502(4) 0.1979(4) 0.031(3) Uij ? ?
N(2) 0.2719(8) 0.0797(4) 0.1762(5) 0.032(3) Uij ? ?
N(3) 0.2558(8) 0.0854(4) 0.3406(5) 0.033(3) Uij ? ?
N(4) 0.2373(8) 0.0246(4) 0.2976(5) 0.034(3) Uij ? ?
N(5) -0.0060(8) 0.1154(4) 0.2231(4) 0.031(3) Uij ? ?
N(6) 0.0233(8) 0.0534(4) 0.1916(4) 0.027(3) Uij ? ?
N(7) 0.0245(9) 0.2016(4) 0.4147(6) 0.052(3) Uij ? ?
C(1) 0.354(1) 0.1817(6) 0.1539(6) 0.044(4) Uij ? ?
C(2) 0.3946(10) 0.1339(6) 0.1041(6) 0.046(4) Uij ? ?
C(3) 0.341(1) 0.0708(5) 0.1186(6) 0.037(4) Uij ? ?
C(4) 0.386(1) 0.2595(6) 0.1584(7) 0.061(4) Uij ? ?
C(5) 0.356(1) -0.0002(6) 0.0846(6) 0.059(4) Uij ? ?
C(6) 0.302(1) 0.0636(6) 0.4128(7) 0.046(4) Uij ? ?
C(7) 0.314(1) -0.0092(6) 0.4173(6) 0.045(4) Uij ? ?
C(8) 0.272(1) -0.0327(6) 0.3442(7) 0.044(4) Uij ? ?
C(9) 0.341(1) 0.1140(6) 0.4796(6) 0.066(4) Uij ? ?
C(10) 0.265(1) -0.1062(5) 0.3141(6) 0.062(4) Uij ? ?
C(11) -0.151(1) 0.1223(5) 0.2025(6) 0.033(3) Uij ? ?
C(12) -0.210(1) 0.0654(6) 0.1586(6) 0.042(4) Uij ? ?
C(13) -0.099(1) 0.0221(5) 0.1527(6) 0.038(3) Uij ? ?
C(14) -0.2275(9) 0.1835(5) 0.2293(5) 0.046(3) Uij ? ?
C(15) -0.101(1) -0.0485(5) 0.1142(7) 0.060(4) Uij ? ?
C(16) 0.082(1) 0.1952(5) 0.3652(6) 0.044(4) Uij ? ?
C(17) -0.062(1) 0.2011(5) 0.4739(7) 0.055(4) Uij ? ?
C(18) -0.124(1) 0.2722(5) 0.4833(6) 0.044(4) Uij ? ?
C(19) -0.204(1) 0.3002(6) 0.4049(7) 0.076(5) Uij ? ?
C(20) -0.007(1) 0.3227(6) 0.5209(6) 0.060(4) Uij ? ?
C(21) -0.228(1) 0.2629(6) 0.5356(7) 0.068(4) Uij ? ?
C(22) 0.3566(10) 0.2309(5) 0.3422(6) 0.041(3) Uij ? ?
C(23) 0.386(1) 0.3074(6) 0.3370(8) 0.073(5) Uij ? ?
C(24) 0.369(1) 0.2788(6) 0.4097(8) 0.068(5) Uij ? ?
C(25) 0.874(2) 0.0205(9) 0.3904(10) 0.109(7) Uij ? ?
C(26) 0.829(2) -0.0423(9) 0.346(1) 0.128(8) Uij ? ?
C(27) 0.673(2) -0.0349(8) 0.3131(8) 0.101(7) Uij ? ?
C(28) 0.638(1) 0.0371(8) 0.3392(10) 0.087(6) Uij ? ?
B 0.179(1) 0.0290(6) 0.2096(7) 0.038(4) Uij ? ?
H(37) 0 0 0 0 Uij ? ?
H(38) 0 0 0 0 Uij ? ?
H(39) 0 0 0 0 Uij ? ?
H(40) 0 0 0 0 Uij ? ?
H(41) 0 0 0 0 Uij ? ?
H(42) 0 0 0 0 Uij ? ?
H(43) 0 0 0 0 Uij ? ?
H(44) 0 0 0 0 Uij ? ?

loop_
_atom_type_symbol
_atom_type_oxidation_number
_atom_type_number_in_cell
_atom_type_scat_dispersion_real
_atom_type_scat_dispersion_imag
_atom_type_scat_source
Rh 0 4 -1.118 0.919 'International Tables'
N 0 28 0.006 0.003 'International Tables'
B 0 4 0.001 0.001 'International Tables'
Cl 0 4 0.148 0.159 'International Tables'
C 0 112 0.003 0.002 'International Tables'
H 0 184 0.000 0.000 'International Tables'
O 0 4 0.011 0.006 'International Tables'

loop_
_geom_angle_atom_site_label_1
_geom_angle_atom_site_label_2
_geom_angle_atom_site_label_3
_geom_angle
_geom_angle_site_symmetry_1
_geom_angle_site_symmetry_2
_geom_angle_site_symmetry_3
_geom_angle_publ_flag
Cl Rh N(1) 92.9(2) ? ? ? yes
Cl Rh N(3) 177.3(2) ? ? ? yes
Cl Rh N(5) 90.2(2) ? ? ? yes
Cl Rh C(16) 89.5(3) ? ? ? yes
Cl Rh C(22) 91.5(3) ? ? ? yes
N(1) Rh N(3) 88.4(3) ? ? ? yes
N(1) Rh N(5) 86.8(3) ? ? ? yes
N(1) Rh C(16) 176.5(4) ? ? ? yes
N(1) Rh C(22) 90.4(3) ? ? ? yes
N(3) Rh N(5) 87.5(3) ? ? ? yes
N(3) Rh C(16) 89.1(4) ? ? ? yes
N(3) Rh C(22) 90.9(4) ? ? ? yes
N(5) Rh C(16) 90.7(4) ? ? ? yes
N(5) Rh C(22) 176.8(3) ? ? ? yes
C(16) Rh C(22) 92.0(4) ? ? ? yes
C(25) O C(28) 110(1) ? ? ? yes
Rh N(1) N(2) 116.5(6) ? ? ? yes
Rh N(1) C(1) 138.5(7) ? ? ? yes
N(2) N(1) C(1) 104.9(8) ? ? ? yes
N(1) N(2) C(3) 109.6(8) ? ? ? yes
N(1) N(2) B 119.1(8) ? ? ? yes
C(3) N(2) B 130.8(8) ? ? ? yes
Rh N(3) N(4) 117.2(6) ? ? ? yes
Rh N(3) C(6) 136.9(8) ? ? ? yes
N(4) N(3) C(6) 104.6(8) ? ? ? yes
N(3) N(4) C(8) 110.2(8) ? ? ? yes
N(3) N(4) B 119.6(8) ? ? ? yes
C(8) N(4) B 130.2(9) ? ? ? yes
Rh N(5) N(6) 117.0(6) ? ? ? yes
Rh N(5) C(11) 137.4(6) ? ? ? yes
N(6) N(5) C(11) 105.6(7) ? ? ? yes
N(5) N(6) C(13) 110.7(7) ? ? ? yes
N(5) N(6) B 117.5(8) ? ? ? yes
C(13) N(6) B 131.6(9) ? ? ? yes
C(16) N(7) C(17) 172(1) ? ? ? yes
N(1) C(1) C(2) 111.3(10) ? ? ? yes
N(1) C(1) C(4) 122(1) ? ? ? yes
C(2) C(1) C(4) 125(1) ? ? ? yes
C(1) C(2) C(3) 106.0(10) ? ? ? yes
N(2) C(3) C(2) 108.1(9) ? ? ? yes
N(2) C(3) C(5) 121.8(9) ? ? ? yes
C(2) C(3) C(5) 130(1) ? ? ? yes
N(3) C(6) C(7) 111(1) ? ? ? yes
N(3) C(6) C(9) 122(1) ? ? ? yes
C(7) C(6) C(9) 125(1) ? ? ? yes
C(6) C(7) C(8) 105.7(10) ? ? ? yes
N(4) C(8) C(7) 107.7(10) ? ? ? yes
N(4) C(8) C(10) 122(1) ? ? ? yes
C(7) C(8) C(10) 129(1) ? ? ? yes
N(5) C(11) C(12) 109.7(9) ? ? ? yes
N(5) C(11) C(14) 122.1(9) ? ? ? yes
C(12) C(11) C(14) 128.1(9) ? ? ? yes
C(11) C(12) C(13) 106.9(9) ? ? ? yes
N(6) C(13) C(12) 107.0(9) ? ? ? yes
N(6) C(13) C(15) 123.0(10) ? ? ? yes
C(12) C(13) C(15) 129.9(10) ? ? ? yes
Rh C(16) N(7) 175(1) ? ? ? yes
N(7) C(17) C(18) 112.3(9) ? ? ? yes
C(17) C(18) C(19) 109.5(9) ? ? ? yes
C(17) C(18) C(20) 110.0(9) ? ? ? yes
C(17) C(18) C(21) 107.5(9) ? ? ? yes
C(19) C(18) C(20) 110.3(9) ? ? ? yes
C(19) C(18) C(21) 110.4(9) ? ? ? yes
C(20) C(18) C(21) 109.1(9) ? ? ? yes
Rh C(22) C(23) 127.4(8) ? ? ? yes
Rh C(22) C(24) 126.9(7) ? ? ? yes
C(23) C(22) C(24) 58.4(7) ? ? ? yes
C(22) C(23) C(24) 61.0(8) ? ? ? yes
C(22) C(24) C(23) 60.5(8) ? ? ? yes
O C(25) C(26) 109(1) ? ? ? yes
C(25) C(26) C(27) 106(1) ? ? ? yes
C(26) C(27) C(28) 104(1) ? ? ? yes
O C(28) C(27) 107(1) ? ? ? yes
N(2) B N(4) 109.3(8) ? ? ? yes
N(2) B N(6) 111.1(8) ? ? ? yes
N(4) B N(6) 109.4(8) ? ? ? yes

loop_
_geom_bond_atom_site_label_1
_geom_bond_atom_site_label_2
_geom_bond_distance
_geom_bond_site_symmetry_1
_geom_bond_site_symmetry_2
_geom_bond_publ_flag
Rh Cl 2.348(3) ? ? yes
Rh N(1) 2.089(7) ? ? yes
Rh N(3) 2.043(8) ? ? yes
Rh N(5) 2.178(7) ? ? yes
Rh C(16) 1.89(1) ? ? yes
Rh C(22) 2.050(9) ? ? yes
O C(25) 1.36(2) ? ? yes
O C(28) 1.37(1) ? ? yes
N(1) N(2) 1.388(9) ? ? yes
N(1) C(1) 1.33(1) ? ? yes
N(2) C(3) 1.36(1) ? ? yes
N(2) B 1.52(1) ? ? yes
N(3) N(4) 1.373(9) ? ? yes
N(3) C(6) 1.33(1) ? ? yes
N(4) C(8) 1.36(1) ? ? yes
N(4) B 1.54(1) ? ? yes
N(5) N(6) 1.361(9) ? ? yes
N(5) C(11) 1.35(1) ? ? yes
N(6) C(13) 1.35(1) ? ? yes
N(6) B 1.52(1) ? ? yes
N(7) C(16) 1.15(1) ? ? yes
N(7) C(17) 1.49(1) ? ? yes
C(1) C(2) 1.39(1) ? ? yes
C(1) C(4) 1.50(1) ? ? yes
C(2) C(3) 1.35(1) ? ? yes
C(3) C(5) 1.50(1) ? ? yes
C(6) C(7) 1.38(1) ? ? yes
C(6) C(9) 1.50(1) ? ? yes
C(7) C(8) 1.35(1) ? ? yes
C(8) C(10) 1.49(1) ? ? yes
C(11) C(12) 1.37(1) ? ? yes
C(11) C(14) 1.51(1) ? ? yes
C(12) C(13) 1.37(1) ? ? yes
C(13) C(15) 1.50(1) ? ? yes
C(17) C(18) 1.50(1) ? ? yes
C(18) C(19) 1.52(1) ? ? yes
C(18) C(20) 1.51(1) ? ? yes
C(18) C(21) 1.53(1) ? ? yes
C(22) C(23) 1.48(1) ? ? yes
C(22) C(24) 1.49(1) ? ? yes
C(23) C(24) 1.45(2) ? ? yes
C(25) C(26) 1.44(2) ? ? yes
C(26) C(27) 1.47(2) ? ? yes
C(27) C(28) 1.50(2) ? ? yes
